data_4082197
loop_
_publ_author_name
'Groom, Laura R.'
'Schwarz, Andrew D.'
'Nova, Ainara'
'Clot, Eric'
'Mountford, Philip'

_publ_section_title
;
 Synthesis and Reactions of a Cyclopentadienyl-Amidinate
 Titaniumtert-Butoxyimido Compound
;
_journal_issue 24
_journal_name_full Organometallics
_journal_page_first 7520
_journal_paper_doi 10.1021/om401008a
_journal_volume 32
_journal_year 2013
_chemical_formula_moiety 'C34 H43 F5 N4 O1 Ti1'
_chemical_formula_sum 'C34 H43 F5 N4 O Ti'
_chemical_formula_weight 666.63
_chemical_name_systematic
;
C5Me5Ti{PhC(NiPr)2}{NC(ArF)N(OtBu)}
;
_space_group_IT_number 2
_symmetry_cell_setting triclinic
_symmetry_space_group_name_Hall '-P 1'
_symmetry_space_group_name_H-M 'P -1'
_atom_sites_solution_hydrogens difmap
_atom_sites_solution_primary direct
_atom_sites_solution_secondary difmap
_cell_angle_alpha 96.244(4)
_cell_angle_beta 93.745(4)
_cell_angle_gamma 98.297(5)
_cell_formula_units_Z 2
_cell_length_a 10.6906(10)
_cell_length_b 11.8098(11)
_cell_length_c 13.8987(15)
_cell_measurement_reflns_used 4011
_cell_measurement_temperature 150
_cell_measurement_theta_max 25
_cell_measurement_theta_min 5
_cell_volume 1720.2(3)
_computing_cell_refinement 'DENZO/SCALEPACK (Otwinowski & Minor, 1997)'
_computing_data_collection 'COLLECT (Nonius, 2001).'
_computing_data_reduction 'DENZO/SCALEPACK (Otwinowski & Minor, 1997)'
_computing_molecular_graphics 'CAMERON (Watkin et al., 1996)'
_computing_publication_material 'CRYSTALS (Betteridge et al., 2003)'
_computing_structure_refinement 'CRYSTALS (Betteridge et al., 2003)'
_computing_structure_solution 'SIR92 (Altomare et al., 1994)'
_diffrn_ambient_temperature 150
_diffrn_measured_fraction_theta_full 0.985
_diffrn_measured_fraction_theta_max 0.982
_diffrn_measurement_device Area
_diffrn_measurement_device_type 'Nonius KappaCCD'
_diffrn_measurement_method \w
_diffrn_radiation_monochromator graphite
_diffrn_radiation_type 'Mo K\a'
_diffrn_radiation_wavelength 0.71073
_diffrn_reflns_av_R_equivalents 0.037
_diffrn_reflns_limit_h_max 12
_diffrn_reflns_limit_h_min -12
_diffrn_reflns_limit_k_max 13
_diffrn_reflns_limit_k_min -13
_diffrn_reflns_limit_l_max 16
_diffrn_reflns_limit_l_min -16
_diffrn_reflns_number 12027
_diffrn_reflns_theta_full 25.699
_diffrn_reflns_theta_max 24.931
_diffrn_reflns_theta_min 5.097
_diffrn_standards_number 0
_exptl_absorpt_coefficient_mu 0.308
_exptl_absorpt_correction_T_max 0.91
_exptl_absorpt_correction_T_min 0.91
_exptl_absorpt_correction_type multi-scan
_exptl_absorpt_process_details 'DENZO/SCALEPACK (Otwinowski & Minor, 1997)'
_exptl_crystal_colour green
_exptl_crystal_density_diffrn 1.287
_exptl_crystal_density_method 'not measured'
_exptl_crystal_description block
_exptl_crystal_F_000 700
_exptl_crystal_size_max 0.400
_exptl_crystal_size_mid 0.300
_exptl_crystal_size_min 0.300
_refine_diff_density_max 0.67
_refine_diff_density_min -0.75
_refine_ls_extinction_method None
_refine_ls_goodness_of_fit_ref 1.1125
_refine_ls_hydrogen_treatment constr
_refine_ls_matrix_type full
_refine_ls_number_parameters 406
_refine_ls_number_reflns 4061
_refine_ls_number_restraints 60
_refine_ls_R_factor_all 0.1191
_refine_ls_R_factor_gt 0.0836
_refine_ls_shift/su_max 0.0028409
_refine_ls_shift/su_mean 0.0000699
_refine_ls_structure_factor_coef F
_refine_ls_weighting_details
;
 Method, part 1, Chebychev polynomial, (Watkin, 1994, Prince, 1982) 
 [weight] = 1.0/[A~0~*T~0~(x)+A~1~*T~1~(x) ... +A~n-1~]*T~n-1~(x)] 
 where A~i~ are the Chebychev coefficients listed below and x= Fcalc/Fmax 
 Method = Robust Weighting (Prince, 1982) 
 W = [weight] * [1-(deltaF/6*sigmaF)^2^]^2^ 
 A~i~ are: 
 3.77 0.971 3.08 0.608 0.151 
;
_refine_ls_weighting_scheme calc
_refine_ls_wR_factor_all 0.1024
_refine_ls_wR_factor_gt 0.0732
_refine_ls_wR_factor_ref 0.0732
_reflns_limit_h_max 12
_reflns_limit_h_min -12
_reflns_limit_k_max 13
_reflns_limit_k_min -13
_reflns_limit_l_max 16
_reflns_limit_l_min 0
_reflns_number_gt 4061
_reflns_number_total 5599
_reflns_threshold_expression I>2.0\s(I)
_oxford_diffrn_Wilson_B_factor 3.09
_oxford_diffrn_Wilson_scale 0.86
_oxford_refine_ls_r_factor_ref 0.0836
_oxford_refine_ls_scale 1.095(3)
_oxford_reflns_number_all 5599
_oxford_reflns_threshold_expression_ref I>2.0\s(I)
_cod_data_source_file om401008a_si_002.cif
_cod_data_source_block compound_26
_cod_depositor_comments
;
The following automatic conversions were performed:

'_symmetry_cell_setting' value 'Triclinic' changed to 'triclinic'
according to /home/saulius/struct/CIF-dictionaries/cif_core.dic
dictionary named 'cif_core.dic' version 2.4.2 from
2011-04-26.

'_atom_sites_solution_primary' value 'Direct' changed to
'direct' according to
/home/saulius/struct/CIF-dictionaries/cif_core.dic dictionary named
'cif_core.dic' version 2.4.2 from 2011-04-26.

Automatic conversion script
Id: cif_fix_values 1891 2012-01-12 08:04:46Z andrius 
;
_cod_original_sg_symbol_H-M 'P -1 '
_cod_original_formula_sum 'C34 H43 F5 N4 O1 Ti1'
_cod_database_code 4082197

loop_
_symmetry_equiv_pos_as_xyz
x,y,z
-x,-y,-z

loop_
_atom_site_label
_atom_site_type_symbol
_atom_site_fract_x
_atom_site_fract_y
_atom_site_fract_z
_atom_site_U_iso_or_equiv
_atom_site_occupancy
_atom_site_adp_type
_atom_site_refinement_flags_posn
_atom_site_refinement_flags_adp
Ti1 Ti 0.25322(8) 0.75586(7) 0.31523(6) 0.0390 1.0000 Uani . .
N1 N 0.2793(4) 0.6264(3) 0.2519(3) 0.0449 1.0000 Uani . .
N2 N 0.4263(4) 0.5099(3) 0.2052(3) 0.0499 1.0000 Uani . .
N3 N 0.0578(3) 0.7453(3) 0.3191(3) 0.0397 1.0000 Uani . .
N4 N 0.1668(3) 0.8472(3) 0.2176(3) 0.0378 1.0000 Uani . .
O1 O 0.4334(3) 0.3911(3) 0.1784(3) 0.0498 1.0000 Uani . .
F1 F 0.2833(3) 0.3414(3) 0.3458(2) 0.0609 1.0000 Uani . .
F2 F 0.0757(3) 0.1786(3) 0.3306(2) 0.0636 1.0000 Uani . .
F3 F -0.1138(3) 0.1765(2) 0.1929(2) 0.0616 1.0000 Uani . .
F4 F -0.0945(3) 0.3354(2) 0.0652(2) 0.0599 1.0000 Uani . .
F5 F 0.1117(3) 0.4974(2) 0.07808(19) 0.0506 1.0000 Uani . .
C1 C 0.3122(4) 0.5217(4) 0.2223(3) 0.0398 1.0000 Uani . .
C2 C 0.2035(4) 0.4239(4) 0.2121(3) 0.0370 1.0000 Uani . .
C3 C 0.1914(4) 0.3416(4) 0.2746(3) 0.0423 1.0000 Uani . .
C4 C 0.0858(5) 0.2582(4) 0.2696(3) 0.0438 1.0000 Uani . .
C5 C -0.0107(4) 0.2570(4) 0.1985(4) 0.0426 1.0000 Uani . .
C6 C 0.0001(4) 0.3365(4) 0.1346(3) 0.0415 1.0000 Uani . .
C7 C 0.1053(4) 0.4199(3) 0.1415(3) 0.0366 1.0000 Uani . .
C8 C 0.5638(4) 0.3749(4) 0.1644(4) 0.0473 1.0000 Uani . .
C9 C 0.6530(6) 0.4372(6) 0.2484(5) 0.0745 1.0000 Uani . .
C10 C 0.5969(6) 0.4152(6) 0.0703(5) 0.0692 1.0000 Uani . .
C11 C 0.5578(5) 0.2461(5) 0.1601(4) 0.0610 1.0000 Uani . .
C12 C 0.0539(4) 0.8007(3) 0.2410(3) 0.0383 1.0000 Uani . .
C13 C -0.0673(4) 0.8078(4) 0.1834(3) 0.0403 1.0000 Uani . .
C14 C -0.1190(5) 0.7210(4) 0.1090(3) 0.0494 1.0000 Uani . .
C15 C -0.2327(5) 0.7301(5) 0.0582(4) 0.0558 1.0000 Uani . .
C16 C -0.2929(5) 0.8240(5) 0.0787(4) 0.0565 1.0000 Uani . .
C17 C -0.2405(5) 0.9105(4) 0.1515(4) 0.0525 1.0000 Uani . .
C18 C -0.1280(5) 0.9026(4) 0.2027(3) 0.0461 1.0000 Uani . .
C19 C -0.0548(5) 0.6749(4) 0.3478(3) 0.0469 1.0000 Uani . .
C20 C -0.0224(6) 0.5601(4) 0.3716(4) 0.0639 1.0000 Uani . .
C21 C -0.1111(6) 0.7347(6) 0.4321(6) 0.0859 1.0000 Uani . .
C22 C 0.1837(5) 0.8926(4) 0.1238(3) 0.0447 1.0000 Uani . .
C23 C 0.1744(6) 1.0206(5) 0.1314(4) 0.0629 1.0000 Uani . .
C24 C 0.3074(6) 0.8684(5) 0.0887(4) 0.0662 1.0000 Uani . .
C25 C 0.3030(5) 0.7957(4) 0.4864(3) 0.0506 1.0000 Uani . U
C26 C 0.3004(6) 0.9033(4) 0.4519(4) 0.0652 1.0000 Uani . U
C27 C 0.3971(7) 0.9196(5) 0.3897(4) 0.0767 1.0000 Uani . U
C28 C 0.4586(5) 0.8213(6) 0.3837(4) 0.0684 1.0000 Uani . U
C29 C 0.4030(5) 0.7450(4) 0.4445(4) 0.0526 1.0000 Uani . U
C30 C 0.2252(6) 0.7482(6) 0.5622(4) 0.0737 1.0000 Uani . U
C31 C 0.2080(7) 0.9843(6) 0.4809(5) 0.0904 1.0000 Uani . U
C32 C 0.4289(8) 1.0292(6) 0.3447(5) 0.1046 1.0000 Uani . U
C33 C 0.5689(6) 0.8005(8) 0.3239(5) 0.0981 1.0000 Uani . U
C34 C 0.4412(6) 0.6322(5) 0.4655(5) 0.0722 1.0000 Uani . U
H91 H 0.7369 0.4165 0.2425 0.1105 1.0000 Uiso R .
H92 H 0.6560 0.5193 0.2488 0.1109 1.0000 Uiso R .
H93 H 0.6220 0.4135 0.3073 0.1111 1.0000 Uiso R .
H101 H 0.6813 0.4001 0.0566 0.1039 1.0000 Uiso R .
H102 H 0.5950 0.4972 0.0754 0.1039 1.0000 Uiso R .
H103 H 0.5348 0.3754 0.0192 0.1041 1.0000 Uiso R .
H111 H 0.6399 0.2242 0.1489 0.0906 1.0000 Uiso R .
H112 H 0.5338 0.2221 0.2206 0.0910 1.0000 Uiso R .
H113 H 0.4966 0.2069 0.1089 0.0911 1.0000 Uiso R .
H141 H -0.0767 0.6576 0.0941 0.0587 1.0000 Uiso R .
H151 H -0.2686 0.6715 0.0098 0.0670 1.0000 Uiso R .
H161 H -0.3698 0.8290 0.0442 0.0678 1.0000 Uiso R .
H171 H -0.2815 0.9737 0.1650 0.0626 1.0000 Uiso R .
H181 H -0.0913 0.9621 0.2506 0.0547 1.0000 Uiso R .
H191 H -0.1188 0.6599 0.2928 0.0563 1.0000 Uiso R .
H201 H -0.0962 0.5123 0.3882 0.0945 1.0000 Uiso R .
H202 H 0.0413 0.5708 0.4251 0.0949 1.0000 Uiso R .
H203 H 0.0088 0.5216 0.3160 0.0947 1.0000 Uiso R .
H211 H -0.1878 0.6885 0.4468 0.1278 1.0000 Uiso R .
H212 H -0.1300 0.8088 0.4184 0.1281 1.0000 Uiso R .
H213 H -0.0511 0.7457 0.4877 0.1280 1.0000 Uiso R .
H221 H 0.1162 0.8515 0.0768 0.0539 1.0000 Uiso R .
H231 H 0.1837 1.0478 0.0694 0.0938 1.0000 Uiso R .
H232 H 0.2396 1.0637 0.1783 0.0934 1.0000 Uiso R .
H233 H 0.0921 1.0320 0.1518 0.0935 1.0000 Uiso R .
H241 H 0.3164 0.8921 0.0250 0.0975 1.0000 Uiso R .
H242 H 0.3749 0.9114 0.1328 0.0976 1.0000 Uiso R .
H243 H 0.3118 0.7877 0.0872 0.0978 1.0000 Uiso R .
H301 H 0.2251 0.6673 0.5598 0.1109 1.0000 Uiso R .
H302 H 0.2615 0.7855 0.6245 0.1111 1.0000 Uiso R .
H303 H 0.1394 0.7632 0.5524 0.1111 1.0000 Uiso R .
H311 H 0.2299 1.0527 0.4497 0.1349 1.0000 Uiso R .
H312 H 0.2153 1.0045 0.5504 0.1353 1.0000 Uiso R .
H313 H 0.1225 0.9489 0.4599 0.1348 1.0000 Uiso R .
H321 H 0.4893 1.0157 0.2979 0.1567 1.0000 Uiso R .
H322 H 0.4661 1.0901 0.3949 0.1572 1.0000 Uiso R .
H323 H 0.3518 1.0483 0.3141 0.1568 1.0000 Uiso R .
H331 H 0.5902 0.7253 0.3330 0.1466 1.0000 Uiso R .
H332 H 0.6404 0.8599 0.3460 0.1471 1.0000 Uiso R .
H333 H 0.5461 0.8040 0.2561 0.1471 1.0000 Uiso R .
H341 H 0.4863 0.6053 0.4131 0.1080 1.0000 Uiso R .
H342 H 0.4957 0.6421 0.5238 0.1081 1.0000 Uiso R .
H343 H 0.3678 0.5778 0.4699 0.1080 1.0000 Uiso R .

loop_
_atom_site_aniso_label
_atom_site_aniso_U_11
_atom_site_aniso_U_22
_atom_site_aniso_U_33
_atom_site_aniso_U_23
_atom_site_aniso_U_13
_atom_site_aniso_U_12
Ti1 0.0425(5) 0.0293(4) 0.0399(5) -0.0021(3) -0.0080(3) -0.0025(3)
N1 0.045(2) 0.035(2) 0.049(2) -0.0049(17) -0.0084(18) 0.0002(16)
N2 0.044(2) 0.040(2) 0.059(2) -0.0053(18) -0.0062(19) 0.0004(17)
N3 0.044(2) 0.0316(18) 0.040(2) 0.0004(16) -0.0031(16) 0.0005(15)
N4 0.044(2) 0.0276(17) 0.038(2) -0.0010(15) -0.0016(16) -0.0002(15)
O1 0.0392(18) 0.0400(17) 0.066(2) -0.0074(15) 0.0012(15) 0.0055(13)
F1 0.0650(18) 0.0623(18) 0.0522(17) 0.0131(14) -0.0176(14) 0.0040(14)
F2 0.082(2) 0.0518(17) 0.0568(18) 0.0142(14) 0.0073(15) 0.0025(15)
F3 0.0502(16) 0.0409(15) 0.087(2) -0.0013(14) 0.0049(15) -0.0080(12)
F4 0.0521(17) 0.0545(17) 0.0659(18) -0.0009(14) -0.0247(14) 0.0027(13)
F5 0.0587(17) 0.0406(14) 0.0495(15) 0.0076(12) -0.0129(13) 0.0041(12)
C1 0.038(3) 0.035(2) 0.042(2) 0.0001(19) -0.008(2) 0.0000(18)
C2 0.038(2) 0.032(2) 0.039(2) -0.0056(18) -0.0033(19) 0.0078(17)
C3 0.044(3) 0.040(2) 0.040(2) -0.002(2) -0.009(2) 0.005(2)
C4 0.051(3) 0.038(2) 0.045(3) 0.008(2) 0.007(2) 0.011(2)
C5 0.035(2) 0.031(2) 0.058(3) -0.004(2) 0.008(2) -0.0003(18)
C6 0.031(2) 0.038(2) 0.051(3) -0.007(2) -0.007(2) 0.0034(18)
C7 0.040(2) 0.031(2) 0.039(2) -0.0026(18) 0.0012(19) 0.0100(18)
C8 0.035(2) 0.050(3) 0.057(3) 0.007(2) -0.002(2) 0.009(2)
C9 0.061(4) 0.084(4) 0.072(4) -0.009(3) -0.023(3) 0.014(3)
C10 0.058(3) 0.079(4) 0.076(4) 0.021(3) 0.011(3) 0.017(3)
C11 0.052(3) 0.059(3) 0.073(4) 0.005(3) -0.002(3) 0.018(2)
C12 0.041(2) 0.029(2) 0.040(2) -0.0070(19) -0.0044(19) 0.0018(18)
C13 0.046(3) 0.035(2) 0.039(2) 0.0039(19) 0.002(2) 0.0046(19)
C14 0.054(3) 0.045(3) 0.044(3) -0.003(2) -0.004(2) -0.003(2)
C15 0.053(3) 0.063(3) 0.043(3) 0.003(2) -0.008(2) -0.010(3)
C16 0.046(3) 0.072(4) 0.051(3) 0.017(3) -0.004(2) 0.000(3)
C17 0.044(3) 0.049(3) 0.069(3) 0.019(3) 0.008(2) 0.012(2)
C18 0.049(3) 0.041(3) 0.045(3) 0.004(2) 0.001(2) 0.001(2)
C19 0.048(3) 0.046(3) 0.043(3) 0.008(2) -0.008(2) -0.002(2)
C20 0.074(4) 0.046(3) 0.070(4) 0.011(3) 0.019(3) -0.003(3)
C21 0.068(4) 0.073(4) 0.115(6) -0.007(4) 0.037(4) 0.003(3)
C22 0.048(3) 0.045(3) 0.036(2) -0.001(2) 0.002(2) -0.003(2)
C23 0.081(4) 0.051(3) 0.060(3) 0.017(3) 0.014(3) 0.007(3)
C24 0.072(4) 0.067(4) 0.059(3) 0.003(3) 0.014(3) 0.005(3)
C25 0.055(2) 0.049(2) 0.043(2) -0.0038(18) -0.0166(18) 0.0067(18)
C26 0.080(3) 0.045(2) 0.060(2) -0.015(2) -0.033(2) 0.009(2)
C27 0.090(3) 0.061(3) 0.060(3) 0.004(2) -0.033(2) -0.032(2)
C28 0.057(2) 0.081(3) 0.053(2) -0.003(2) -0.013(2) -0.021(2)
C29 0.055(2) 0.050(2) 0.047(2) -0.0076(19) -0.0182(19) 0.0073(19)
C30 0.073(3) 0.086(3) 0.054(3) 0.000(3) -0.009(3) -0.002(3)
C31 0.109(4) 0.061(3) 0.090(4) -0.031(3) -0.040(3) 0.028(3)
C32 0.129(4) 0.075(3) 0.084(4) 0.013(3) -0.041(3) -0.052(3)
C33 0.065(3) 0.132(5) 0.079(4) -0.010(4) -0.001(3) -0.025(3)
C34 0.080(3) 0.067(3) 0.066(3) -0.005(3) -0.029(3) 0.026(3)

loop_
_atom_type_symbol
_atom_type_scat_dispersion_real
_atom_type_scat_dispersion_imag
_atom_type_scat_Cromer_Mann_a1
_atom_type_scat_Cromer_Mann_b1
_atom_type_scat_Cromer_Mann_a2
_atom_type_scat_Cromer_Mann_b2
_atom_type_scat_Cromer_Mann_a3
_atom_type_scat_Cromer_Mann_b3
_atom_type_scat_Cromer_Mann_a4
_atom_type_scat_Cromer_Mann_b4
_atom_type_scat_Cromer_Mann_c
_atom_type_scat_source
C 0.0033 0.0016 2.3100 20.8439 1.0200 10.2075 1.5886 0.5687 0.8650 51.6512 0.2156 'International Tables Vol C 4.2.6.8 and 6.1.1.4'
H 0.0000 0.0000 0.4930 10.5109 0.3229 26.1257 0.1402 3.1424 0.0408 57.7998 0.0030 'International Tables Vol C 4.2.6.8 and 6.1.1.4'
N 0.0061 0.0033 12.2126 0.0057 3.1322 9.8933 2.0125 28.9975 1.1663 0.5826 -11.5290 'International Tables Vol C 4.2.6.8 and 6.1.1.4'
O 0.0106 0.0060 3.0485 13.2771 2.2868 5.7011 1.5463 0.3239 0.8670 32.9089 0.2508 'International Tables Vol C 4.2.6.8 and 6.1.1.4'
Ti 0.2776 0.4457 9.7595 7.8508 7.3558 0.5000 1.6991 35.6338 1.9021 116.1050 1.2807 'International Tables Vol C 4.2.6.8 and 6.1.1.4'
F 0.0171 0.0103 3.5392 10.2825 2.6412 4.2944 1.5170 0.2615 1.0243 26.1476 0.2776 'International Tables Vol C 4.2.6.8 and 6.1.1.4'

loop_
_geom_angle_atom_site_label_1
_geom_angle_atom_site_label_2
_geom_angle_atom_site_label_3
_geom_angle
_geom_angle_publ_flag
N1 Ti1 N3 106.30(15) yes
N1 Ti1 N4 107.84(16) yes
N3 Ti1 N4 64.97(15) yes
N1 Ti1 C25 120.92(18) yes
N3 Ti1 C25 96.24(17) yes
N4 Ti1 C25 131.11(15) yes
N1 Ti1 C26 150.90(18) yes
N3 Ti1 C26 94.15(19) yes
N4 Ti1 C26 99.43(16) yes
C25 Ti1 C26 34.20(18) yes
N1 Ti1 C27 131.4(2) yes
N3 Ti1 C27 122.3(2) yes
N4 Ti1 C27 94.14(18) yes
C25 Ti1 C27 56.8(2) yes
C26 Ti1 C27 33.9(2) yes
N1 Ti1 C28 98.7(2) yes
N3 Ti1 C28 151.06(19) yes
N4 Ti1 C28 120.8(2) yes
C25 Ti1 C28 57.6(2) yes
C26 Ti1 C28 57.4(2) yes
N1 Ti1 C29 93.28(17) yes
N3 Ti1 C29 127.47(18) yes
N4 Ti1 C29 151.77(16) yes
C25 Ti1 C29 35.00(18) yes
C26 Ti1 C29 57.65(18) yes
C27 Ti1 C28 34.9(2) yes
C27 Ti1 C29 57.6(2) yes
C28 Ti1 C29 34.8(2) yes
Ti1 N1 C1 167.0(3) yes
O1 N2 C1 109.7(3) yes
Ti1 N3 C12 89.5(3) yes
Ti1 N3 C19 143.1(3) yes
C12 N3 C19 121.9(4) yes
Ti1 N4 C12 89.8(3) yes
Ti1 N4 C22 141.5(3) yes
C12 N4 C22 121.8(4) yes
N2 O1 C8 110.6(3) yes
N1 C1 N2 122.0(4) yes
N1 C1 C2 113.9(4) yes
N2 C1 C2 124.1(4) yes
C1 C2 C3 123.2(4) yes
C1 C2 C7 119.4(4) yes
C3 C2 C7 117.2(4) yes
F1 C3 C2 120.2(4) yes
F1 C3 C4 117.2(4) yes
C2 C3 C4 122.5(4) yes
C3 C4 F2 121.8(4) yes
C3 C4 C5 118.7(4) yes
F2 C4 C5 119.5(4) yes
F3 C5 C4 119.4(4) yes
F3 C5 C6 120.8(4) yes
C4 C5 C6 119.8(4) yes
F4 C6 C5 119.8(4) yes
F4 C6 C7 119.6(4) yes
C5 C6 C7 120.6(4) yes
C2 C7 F5 120.1(4) yes
C2 C7 C6 121.0(4) yes
F5 C7 C6 118.8(4) yes
O1 C8 C9 110.9(4) yes
O1 C8 C10 108.2(4) yes
C9 C8 C10 112.0(5) yes
O1 C8 C11 102.9(4) yes
C9 C8 C11 111.3(4) yes
C10 C8 C11 111.0(5) yes
C8 C9 H91 109.7 no
C8 C9 H92 109.6 no
H91 C9 H92 110.3 no
C8 C9 H93 108.2 no
H91 C9 H93 108.9 no
H92 C9 H93 110.1 no
C8 C10 H101 110.1 no
C8 C10 H102 108.0 no
H101 C10 H102 109.5 no
C8 C10 H103 109.0 no
H101 C10 H103 110.2 no
H102 C10 H103 109.9 no
C8 C11 H111 110.6 no
C8 C11 H112 109.3 no
H111 C11 H112 108.2 no
C8 C11 H113 110.7 no
H111 C11 H113 109.0 no
H112 C11 H113 108.9 no
N4 C12 N3 114.2(4) yes
N4 C12 C13 123.0(4) yes
N3 C12 C13 122.7(4) yes
C12 C13 C14 121.0(4) yes
C12 C13 C18 119.5(4) yes
C14 C13 C18 119.5(4) yes
C13 C14 C15 119.1(5) yes
C13 C14 H141 119.8 no
C15 C14 H141 121.1 no
C14 C15 C16 120.9(5) yes
C14 C15 H151 119.4 no
C16 C15 H151 119.7 no
C15 C16 C17 119.8(5) yes
C15 C16 H161 120.3 no
C17 C16 H161 120.0 no
C16 C17 C18 120.0(5) yes
C16 C17 H171 119.4 no
C18 C17 H171 120.6 no
C13 C18 C17 120.7(4) yes
C13 C18 H181 119.3 no
C17 C18 H181 120.0 no
N3 C19 C20 110.0(4) yes
N3 C19 C21 112.3(4) yes
C20 C19 C21 110.5(5) yes
N3 C19 H191 108.3 no
C20 C19 H191 107.7 no
C21 C19 H191 107.9 no
C19 C20 H201 110.6 no
C19 C20 H202 110.6 no
H201 C20 H202 108.8 no
C19 C20 H203 109.2 no
H201 C20 H203 108.5 no
H202 C20 H203 109.0 no
C19 C21 H211 110.4 no
C19 C21 H212 111.2 no
H211 C21 H212 109.0 no
C19 C21 H213 108.7 no
H211 C21 H213 108.9 no
H212 C21 H213 108.6 no
N4 C22 C23 111.4(4) yes
N4 C22 C24 109.3(4) yes
C23 C22 C24 111.6(4) yes
N4 C22 H221 108.0 no
C23 C22 H221 108.4 no
C24 C22 H221 107.9 no
C22 C23 H231 110.0 no
C22 C23 H232 110.3 no
H231 C23 H232 109.4 no
C22 C23 H233 108.9 no
H231 C23 H233 108.8 no
H232 C23 H233 109.5 no
C22 C24 H241 110.1 no
C22 C24 H242 108.7 no
H241 C24 H242 108.8 no
C22 C24 H243 109.6 no
H241 C24 H243 110.3 no
H242 C24 H243 109.3 no
Ti1 C25 C26 73.8(3) yes
Ti1 C25 C29 71.3(3) yes
C26 C25 C29 108.2(5) yes
Ti1 C25 C30 125.9(3) yes
C26 C25 C30 126.3(5) yes
C29 C25 C30 125.1(5) yes
Ti1 C26 C25 72.0(3) yes
Ti1 C26 C27 72.1(3) yes
C25 C26 C27 107.9(5) yes
Ti1 C26 C31 122.3(3) yes
C25 C26 C31 124.1(7) yes
C27 C26 C31 128.0(6) yes
Ti1 C27 C26 74.0(3) yes
Ti1 C27 C28 70.3(3) yes
C26 C27 C28 108.3(5) yes
Ti1 C27 C32 124.4(4) yes
C26 C27 C32 122.8(7) yes
C28 C27 C32 128.8(7) yes
Ti1 C28 C27 74.8(3) yes
Ti1 C28 C29 73.8(3) yes
C27 C28 C29 108.6(6) yes
Ti1 C28 C33 118.7(4) yes
C27 C28 C33 126.8(6) yes
C29 C28 C33 124.6(7) yes
Ti1 C29 C25 73.7(3) yes
Ti1 C29 C28 71.5(3) yes
C25 C29 C28 107.0(5) yes
Ti1 C29 C34 121.6(3) yes
C25 C29 C34 125.3(5) yes
C28 C29 C34 127.7(6) yes
C25 C30 H301 110.3 no
C25 C30 H302 108.3 no
H301 C30 H302 109.5 no
C25 C30 H303 110.1 no
H301 C30 H303 109.5 no
H302 C30 H303 109.1 no
C26 C31 H311 106.9 no
C26 C31 H312 110.5 no
H311 C31 H312 109.6 no
C26 C31 H313 110.3 no
H311 C31 H313 110.2 no
H312 C31 H313 109.3 no
C27 C32 H321 107.2 no
C27 C32 H322 108.9 no
H321 C32 H322 110.1 no
C27 C32 H323 108.9 no
H321 C32 H323 111.4 no
H322 C32 H323 110.2 no
C28 C33 H331 108.5 no
C28 C33 H332 108.6 no
H331 C33 H332 110.3 no
C28 C33 H333 110.2 no
H331 C33 H333 110.0 no
H332 C33 H333 109.2 no
C29 C34 H341 107.7 no
C29 C34 H342 110.6 no
H341 C34 H342 108.6 no
C29 C34 H343 109.8 no
H341 C34 H343 109.2 no
H342 C34 H343 110.7 no

loop_
_geom_bond_atom_site_label_1
_geom_bond_atom_site_label_2
_geom_bond_distance
_geom_bond_publ_flag
Ti1 N1 1.748(4) yes
Ti1 N3 2.080(4) yes
Ti1 N4 2.074(4) yes
Ti1 C25 2.384(5) yes
Ti1 C26 2.407(5) yes
Ti1 C27 2.382(5) yes
Ti1 C28 2.324(5) yes
Ti1 C29 2.354(5) yes
N1 C1 1.362(6) yes
N2 O1 1.427(5) yes
N2 C1 1.281(6) yes
N3 C12 1.328(6) yes
N3 C19 1.464(6) yes
N4 C12 1.329(6) yes
N4 C22 1.475(6) yes
O1 C8 1.456(6) yes
F1 C3 1.349(5) yes
F2 C4 1.330(5) yes
F3 C5 1.339(5) yes
F4 C6 1.349(5) yes
F5 C7 1.335(5) yes
C1 C2 1.503(6) yes
C2 C3 1.370(7) yes
C2 C7 1.382(6) yes
C3 C4 1.379(7) yes
C4 C5 1.379(7) yes
C5 C6 1.359(7) yes
C6 C7 1.375(6) yes
C8 C9 1.509(7) yes
C8 C10 1.487(8) yes
C8 C11 1.508(7) yes
C9 H91 0.970 no
C9 H92 0.964 no
C9 H93 0.959 no
C10 H101 0.971 no
C10 H102 0.967 no
C10 H103 0.971 no
C11 H111 0.967 no
C11 H112 0.955 no
C11 H113 0.964 no
C12 C13 1.495(6) yes
C13 C14 1.399(6) yes
C13 C18 1.384(7) yes
C14 C15 1.389(7) yes
C14 H141 0.940 no
C15 C16 1.373(8) yes
C15 H151 0.931 no
C16 C17 1.385(7) yes
C16 H161 0.937 no
C17 C18 1.377(7) yes
C17 H171 0.926 no
C18 H181 0.936 no
C19 C20 1.511(7) yes
C19 C21 1.508(8) yes
C19 H191 0.975 no
C20 H201 0.957 no
C20 H202 0.961 no
C20 H203 0.956 no
C21 H211 0.963 no
C21 H212 0.961 no
C21 H213 0.957 no
C22 C23 1.521(7) yes
C22 C24 1.494(8) yes
C22 H221 0.976 no
C23 H231 0.959 no
C23 H232 0.968 no
C23 H233 0.965 no
C24 H241 0.964 no
C24 H242 0.960 no
C24 H243 0.958 no
C25 C26 1.409(8) yes
C25 C29 1.425(7) yes
C25 C30 1.492(8) yes
C26 C27 1.395(10) yes
C26 C31 1.515(9) yes
C27 C28 1.412(10) yes
C27 C32 1.503(9) yes
C28 C29 1.399(8) yes
C28 C33 1.520(10) yes
C29 C34 1.501(8) yes
C30 H301 0.952 no
C30 H302 0.958 no
C30 H303 0.963 no
C31 H311 0.964 no
C31 H312 0.964 no
C31 H313 0.962 no
C32 H321 0.962 no
C32 H322 0.966 no
C32 H323 0.970 no
C33 H331 0.967 no
C33 H332 0.968 no
C33 H333 0.964 no
C34 H341 0.951 no
C34 H342 0.953 no
C34 H343 0.949 no
